data_1540691
loop_
_publ_author_name
'Kim, Dong-Cheol'
'Quang, Tran Hong'
'Ngan, Nguyen Thi Thanh'
'Yoon, Chi-Su'
'Sohn, Jae Hak'
'Yim, Joung Han'
'Feng, Yu'
'Che, Yongsheng'
'Kim, Youn-Chul'
'Oh, Hyuncheol'

_publ_section_title
;
 Dihydroisocoumarin Derivatives from Marine-Derived Fungal Isolates and
 Their Anti-inflammatory Effects in Lipopolysaccharide-Induced BV2
 Microglia.
;
_journal_issue 12
_journal_name_full 'Journal of natural products'
_journal_page_first 2948
_journal_page_last 2955
_journal_paper_doi 10.1021/acs.jnatprod.5b00614
_journal_volume 78
_journal_year 2015
_chemical_absolute_configuration ad
_chemical_formula_moiety 'C16 H20 O6'
_chemical_formula_sum 'C16 H20 O6'
_chemical_formula_weight 308.32
_chemical_name_systematic
; 
 ? 
;
_space_group_IT_number 19
_symmetry_cell_setting orthorhombic
_symmetry_space_group_name_Hall 'P 2ac 2ab'
_symmetry_space_group_name_H-M 'P 21 21 21'
_atom_sites_solution_hydrogens geom
_atom_sites_solution_primary direct
_atom_sites_solution_secondary difmap
_audit_creation_method SHELXL-2014/7
_cell_angle_alpha 90
_cell_angle_beta 90
_cell_angle_gamma 90
_cell_formula_units_Z 4
_cell_length_a 7.3761(2)
_cell_length_b 8.0325(5)
_cell_length_c 24.6298(14)
_cell_measurement_temperature 100(2)
_cell_measurement_theta_max 70.095
_cell_measurement_theta_min 3.589
_cell_volume 1459.28(13)
_computing_cell_refinement 'CrysAlisPro (Agilent Technologies, 2011)'
_computing_data_collection 'CrysAlisPro (Agilent Technologies, 2011)'
_computing_data_reduction 'CrysAlisPro (Agilent Technologies, 2011)'
_computing_molecular_graphics ORTEPII(Johnson,1976)andPLUTON(Spek,1990)
_computing_publication_material 'SHELXL97(Sheldrick, 1997)'
_computing_structure_refinement 'SHELXL-97 (Sheldrick, 1997)'
_computing_structure_solution 'SHELXS-97 (Sheldrick, 1990)'
_diffrn_ambient_temperature 100(2)
_diffrn_detector_area_resol_mean 16.0971
_diffrn_measured_fraction_theta_full 0.990
_diffrn_measured_fraction_theta_max 0.990
_diffrn_measurement_device_type 'Xcalibur, Eos, Gemini'
_diffrn_measurement_method '\w scans'
_diffrn_radiation_monochromator graphite
_diffrn_radiation_source 'Enhance (Cu) X-ray Source'
_diffrn_radiation_type CuK\a
_diffrn_radiation_wavelength 1.54184
_diffrn_reflns_av_R_equivalents 0.0000
_diffrn_reflns_av_unetI/netI 0.0283
_diffrn_reflns_limit_h_max 8
_diffrn_reflns_limit_h_min -8
_diffrn_reflns_limit_k_max 9
_diffrn_reflns_limit_k_min 0
_diffrn_reflns_limit_l_max 30
_diffrn_reflns_limit_l_min 0
_diffrn_reflns_number 2697
_diffrn_reflns_theta_full 67.684
_diffrn_reflns_theta_max 70.09
_diffrn_reflns_theta_min 3.59
_diffrn_standards_decay_% 0
_diffrn_standards_interval_count 0
_diffrn_standards_interval_time 0
_diffrn_standards_number 0
_exptl_absorpt_coefficient_mu 0.898
_exptl_absorpt_correction_T_max 0.973
_exptl_absorpt_correction_T_min 0.898
_exptl_absorpt_correction_type multi-scan
_exptl_absorpt_process_details
;
CrysAlisPro, Agilent Technologies,
Version 1.171.35.11 (release 16-05-2011 CrysAlis171 .NET)
(compiled May 16 2011,17:55:39)
Empirical absorption correction using spherical harmonics,
 implemented in SCALE3 ABSPACK scaling algorithm.
;
_exptl_crystal_colour Colorless
_exptl_crystal_density_diffrn 1.403
_exptl_crystal_density_meas 1.403
_exptl_crystal_density_method 'not measured'
_exptl_crystal_description Plate
_exptl_crystal_F_000 656
_exptl_crystal_size_max 0.200
_exptl_crystal_size_mid 0.100
_exptl_crystal_size_min 0.030
_refine_diff_density_max 0.276
_refine_diff_density_min -0.230
_refine_diff_density_rms 0.046
_refine_ls_abs_structure_details
;
 Flack x determined using 988 quotients [(I+)-(I-)]/[(I+)+(I-)]
 (Parsons, Flack and Wagner, Acta Cryst. B69 (2013) 249-259).
;
_refine_ls_abs_structure_Flack 0.13(11)
_refine_ls_extinction_coef 0.0012(3)
_refine_ls_extinction_expression Fc^*^=kFc[1+0.001xFc^2^\l^3^/sin(2\q)]^-1/4^
_refine_ls_extinction_method 'SHELXL-2014/7 (Sheldrick 2014'
_refine_ls_goodness_of_fit_ref 1.054
_refine_ls_hydrogen_treatment constr
_refine_ls_matrix_type full
_refine_ls_number_parameters 204
_refine_ls_number_reflns 2697
_refine_ls_number_restraints 0
_refine_ls_restrained_S_all 1.054
_refine_ls_R_factor_all 0.0375
_refine_ls_R_factor_gt 0.0347
_refine_ls_shift/su_max 0.000
_refine_ls_shift/su_mean 0.000
_refine_ls_structure_factor_coef Fsqd
_refine_ls_weighting_details 'w=1/[\s^2^(Fo^2^)+(0.0450P)^2^+0.5524P] where P=(Fo^2^+2Fc^2^)/3'
_refine_ls_weighting_scheme calc
_refine_ls_wR_factor_gt 0.0870
_refine_ls_wR_factor_ref 0.0900
_reflns_number_gt 2540
_reflns_number_total 2697
_reflns_threshold_expression >2sigma(I)
_cod_data_source_file np5b00614_si_002.cif
_cod_data_source_block 1949
_cod_depositor_comments 'Adding full bibliography for 1540691.cif.'
_cod_original_cell_volume 1459.27(13)
_cod_database_code 1540691

loop_
_symmetry_equiv_pos_as_xyz
'x, y, z'
'-x+1/2, -y, z+1/2'
'x+1/2, -y+1/2, -z'
'-x, y+1/2, -z+1/2'

loop_
_atom_site_label
_atom_site_type_symbol
_atom_site_fract_x
_atom_site_fract_y
_atom_site_fract_z
_atom_site_U_iso_or_equiv
_atom_site_adp_type
_atom_site_occupancy
_atom_site_site_symmetry_order
_atom_site_calc_flag
_atom_site_refinement_flags_posn
_atom_site_refinement_flags_adp
C2 C 0.2816(3) 0.4016(3) 0.83952(9) 0.0136(5) Uani 1 1 d . .
O3 O 0.2693(3) 0.5572(2) 0.92345(6) 0.0173(4) Uani 1 1 d . .
H3 H 0.2732 0.6360 0.9010 0.026 Uiso 1 1 calc R U
C6 C 0.3074(4) 0.1020(3) 0.84476(9) 0.0150(5) Uani 1 1 d . .
H6 H 0.3138 -0.0035 0.8274 0.018 Uiso 1 1 calc R U
C11 C 0.0871(4) 0.3142(3) 0.63424(9) 0.0145(5) Uani 1 1 d . .
H11 H -0.0361 0.3555 0.6445 0.017 Uiso 1 1 calc R U
O1 O 0.2624(3) 0.5449(2) 0.75368(6) 0.0160(4) Uani 1 1 d . .
C7 C 0.2942(3) 0.2455(3) 0.81428(9) 0.0133(5) Uani 1 1 d . .
C8 C 0.3021(4) 0.2430(3) 0.75329(9) 0.0156(5) Uani 1 1 d . .
H8A H 0.2499 0.1373 0.7397 0.019 Uiso 1 1 calc R U
H8B H 0.4301 0.2485 0.7414 0.019 Uiso 1 1 calc R U
O5 O 0.0885(2) 0.1373(2) 0.64475(6) 0.0140(4) Uani 1 1 d . .
C5 C 0.3113(3) 0.1133(3) 0.90139(10) 0.0152(5) Uani 1 1 d . .
O2 O 0.3096(3) 0.6927(2) 0.82709(6) 0.0163(4) Uani 1 1 d . .
C4 C 0.2968(3) 0.2668(3) 0.92746(9) 0.0156(5) Uani 1 1 d . .
H4 H 0.2963 0.2728 0.9660 0.019 Uiso 1 1 calc R U
C16 C 0.2249(4) -0.1295(3) 0.64271(10) 0.0187(5) Uani 1 1 d . .
H16A H 0.1112 -0.1747 0.6283 0.028 Uiso 1 1 calc R U
H16B H 0.2233 -0.1352 0.6825 0.028 Uiso 1 1 calc R U
H16C H 0.3271 -0.1949 0.6288 0.028 Uiso 1 1 calc R U
C14 C 0.2605(4) 0.0712(3) 0.56355(9) 0.0165(5) Uani 1 1 d . .
H14 H 0.3755 0.0170 0.5514 0.020 Uiso 1 1 calc R U
C1 C 0.2825(3) 0.5548(3) 0.80761(9) 0.0133(5) Uani 1 1 d . .
C10 C 0.2232(4) 0.4111(3) 0.66866(9) 0.0167(5) Uani 1 1 d . .
H10A H 0.3473 0.3755 0.6586 0.020 Uiso 1 1 calc R U
H10B H 0.2122 0.5310 0.6600 0.020 Uiso 1 1 calc R U
O4 O 0.3305(3) -0.0311(2) 0.92910(7) 0.0189(4) Uani 1 1 d . .
H4A H 0.3476 -0.0103 0.9621 0.028 Uiso 1 1 calc R U
C3 C 0.2831(3) 0.4102(3) 0.89665(9) 0.0141(5) Uani 1 1 d . .
O6 O 0.1116(3) -0.0081(2) 0.53580(6) 0.0180(4) Uani 1 1 d . .
H6A H 0.0136 0.0192 0.5507 0.027 Uiso 1 1 calc R U
C13 C 0.2715(4) 0.2558(3) 0.54984(9) 0.0180(5) Uani 1 1 d . .
H13A H 0.2734 0.2701 0.5099 0.022 Uiso 1 1 calc R U
H13B H 0.3854 0.3027 0.5647 0.022 Uiso 1 1 calc R U
C9 C 0.1983(4) 0.3880(3) 0.72956(9) 0.0152(5) Uani 1 1 d . .
H9 H 0.0664 0.3739 0.7377 0.018 Uiso 1 1 calc R U
C12 C 0.1101(4) 0.3491(3) 0.57356(10) 0.0173(5) Uani 1 1 d . .
H12A H -0.0015 0.3153 0.5541 0.021 Uiso 1 1 calc R U
H12B H 0.1272 0.4701 0.5680 0.021 Uiso 1 1 calc R U
C15 C 0.2454(3) 0.0502(3) 0.62497(9) 0.0142(5) Uani 1 1 d . .
H15 H 0.3561 0.0982 0.6424 0.017 Uiso 1 1 calc R U

loop_
_atom_site_aniso_label
_atom_site_aniso_U_11
_atom_site_aniso_U_22
_atom_site_aniso_U_33
_atom_site_aniso_U_23
_atom_site_aniso_U_13
_atom_site_aniso_U_12
C2 0.0108(12) 0.0131(11) 0.0168(11) -0.0002(9) 0.0005(9) -0.0004(9)
O3 0.0256(10) 0.0129(8) 0.0135(7) -0.0020(6) -0.0007(8) 0.0023(7)
C6 0.0157(13) 0.0126(11) 0.0166(11) -0.0016(9) -0.0001(9) -0.0007(10)
C11 0.0164(13) 0.0111(12) 0.0159(11) -0.0004(9) -0.0008(10) 0.0011(9)
O1 0.0242(10) 0.0105(8) 0.0131(7) -0.0001(6) 0.0000(7) -0.0022(7)
C7 0.0117(12) 0.0137(12) 0.0146(10) -0.0012(9) 0.0003(9) 0.0000(10)
C8 0.0211(14) 0.0106(12) 0.0150(11) -0.0015(9) 0.0018(10) 0.0013(10)
O5 0.0161(9) 0.0124(8) 0.0135(7) 0.0004(6) 0.0009(7) 0.0000(7)
C5 0.0126(12) 0.0158(12) 0.0171(11) 0.0024(9) 0.0001(10) -0.0006(10)
O2 0.0211(10) 0.0126(9) 0.0153(7) -0.0019(6) 0.0023(7) -0.0008(7)
C4 0.0155(13) 0.0202(13) 0.0111(9) 0.0003(9) 0.0016(9) 0.0008(10)
C16 0.0221(14) 0.0156(12) 0.0183(11) 0.0019(9) 0.0002(11) 0.0011(10)
C14 0.0143(13) 0.0206(13) 0.0146(11) -0.0003(9) 0.0006(10) -0.0009(10)
C1 0.0107(13) 0.0142(12) 0.0150(10) -0.0029(9) 0.0014(9) 0.0000(10)
C10 0.0223(14) 0.0146(11) 0.0132(10) 0.0015(9) -0.0004(10) -0.0024(10)
O4 0.0276(11) 0.0160(9) 0.0131(8) 0.0029(7) -0.0016(7) 0.0006(7)
C3 0.0096(12) 0.0167(12) 0.0160(11) -0.0023(9) 0.0002(10) 0.0002(10)
O6 0.0185(10) 0.0202(9) 0.0154(8) -0.0032(7) 0.0016(7) -0.0015(7)
C13 0.0223(14) 0.0204(13) 0.0114(10) 0.0025(9) 0.0002(10) -0.0036(10)
C9 0.0193(13) 0.0110(12) 0.0152(11) -0.0020(9) -0.0007(10) -0.0020(10)
C12 0.0239(14) 0.0132(12) 0.0149(11) 0.0017(9) -0.0052(11) 0.0001(10)
C15 0.0141(13) 0.0136(11) 0.0149(10) -0.0014(8) -0.0010(10) 0.0009(9)

loop_
_atom_type_symbol
_atom_type_description
_atom_type_scat_dispersion_real
_atom_type_scat_dispersion_imag
_atom_type_scat_source
C C 0.0181 0.0091 'International Tables Vol C Tables 4.2.6.8 and 6.1.1.4'
H H 0.0000 0.0000 'International Tables Vol C Tables 4.2.6.8 and 6.1.1.4'
O O 0.0492 0.0322 'International Tables Vol C Tables 4.2.6.8 and 6.1.1.4'

loop_
_geom_angle_atom_site_label_1
_geom_angle_atom_site_label_2
_geom_angle_atom_site_label_3
_geom_angle
C7 C2 C3 119.1(2)
C7 C2 C1 121.0(2)
C3 C2 C1 119.8(2)
C3 O3 H3 109.5
C7 C6 C5 119.4(2)
C7 C6 H6 120.3
C5 C6 H6 120.3
O5 C11 C10 113.4(2)
O5 C11 C12 110.77(19)
C10 C11 C12 112.1(2)
O5 C11 H11 106.7
C10 C11 H11 106.7
C12 C11 H11 106.7
C1 O1 C9 119.17(17)
C6 C7 C2 120.7(2)
C6 C7 C8 122.0(2)
C2 C7 C8 117.2(2)
C7 C8 C9 110.87(19)
C7 C8 H8A 109.5
C9 C8 H8A 109.5
C7 C8 H8B 109.5
C9 C8 H8B 109.5
H8A C8 H8B 108.1
C15 O5 C11 115.08(19)
O4 C5 C4 122.3(2)
O4 C5 C6 116.7(2)
C4 C5 C6 121.0(2)
C3 C4 C5 119.3(2)
C3 C4 H4 120.4
C5 C4 H4 120.4
C15 C16 H16A 109.5
C15 C16 H16B 109.5
H16A C16 H16B 109.5
C15 C16 H16C 109.5
H16A C16 H16C 109.5
H16B C16 H16C 109.5
O6 C14 C13 111.4(2)
O6 C14 C15 111.4(2)
C13 C14 C15 109.34(19)
O6 C14 H14 108.2
C13 C14 H14 108.2
C15 C14 H14 108.2
O2 C1 O1 117.5(2)
O2 C1 C2 123.5(2)
O1 C1 C2 118.9(2)
C9 C10 C11 113.9(2)
C9 C10 H10A 108.8
C11 C10 H10A 108.8
C9 C10 H10B 108.8
C11 C10 H10B 108.8
H10A C10 H10B 107.7
C5 O4 H4A 109.5
O3 C3 C4 117.6(2)
O3 C3 C2 121.9(2)
C4 C3 C2 120.5(2)
C14 O6 H6A 109.5
C14 C13 C12 110.6(2)
C14 C13 H13A 109.5
C12 C13 H13A 109.5
C14 C13 H13B 109.5
C12 C13 H13B 109.5
H13A C13 H13B 108.1
O1 C9 C8 109.97(19)
O1 C9 C10 104.75(18)
C8 C9 C10 114.5(2)
O1 C9 H9 109.2
C8 C9 H9 109.2
C10 C9 H9 109.2
C13 C12 C11 111.8(2)
C13 C12 H12A 109.3
C11 C12 H12A 109.3
C13 C12 H12B 109.3
C11 C12 H12B 109.3
H12A C12 H12B 107.9
O5 C15 C16 106.61(19)
O5 C15 C14 109.95(19)
C16 C15 C14 113.46(19)
O5 C15 H15 108.9
C16 C15 H15 108.9
C14 C15 H15 108.9

loop_
_geom_bond_atom_site_label_1
_geom_bond_atom_site_label_2
_geom_bond_distance
C2 C7 1.402(3)
C2 C3 1.409(3)
C2 C1 1.460(3)
O3 C3 1.356(3)
O3 H3 0.8400
C6 C7 1.379(3)
C6 C5 1.398(3)
C6 H6 0.9500
C11 O5 1.444(3)
C11 C10 1.527(3)
C11 C12 1.530(3)
C11 H11 1.0000
O1 C1 1.339(3)
O1 C9 1.471(3)
C7 C8 1.503(3)
C8 C9 1.511(3)
C8 H8A 0.9900
C8 H8B 0.9900
O5 C15 1.437(3)
C5 O4 1.353(3)
C5 C4 1.394(3)
O2 C1 1.223(3)
C4 C3 1.383(3)
C4 H4 0.9500
C16 C15 1.516(3)
C16 H16A 0.9800
C16 H16B 0.9800
C16 H16C 0.9800
C14 O6 1.442(3)
C14 C13 1.523(3)
C14 C15 1.526(3)
C14 H14 1.0000
C10 C9 1.523(3)
C10 H10A 0.9900
C10 H10B 0.9900
O4 H4A 0.8400
O6 H6A 0.8400
C13 C12 1.524(4)
C13 H13A 0.9900
C13 H13B 0.9900
C9 H9 1.0000
C12 H12A 0.9900
C12 H12B 0.9900
C15 H15 1.0000

loop_
_geom_torsion_atom_site_label_1
_geom_torsion_atom_site_label_2
_geom_torsion_atom_site_label_3
_geom_torsion_atom_site_label_4
_geom_torsion
C5 C6 C7 C2 -1.1(4)
C5 C6 C7 C8 175.8(2)
C3 C2 C7 C6 0.1(4)
C1 C2 C7 C6 174.9(2)
C3 C2 C7 C8 -176.8(2)
C1 C2 C7 C8 -2.0(4)
C6 C7 C8 C9 152.3(2)
C2 C7 C8 C9 -30.8(3)
C10 C11 O5 C15 -71.7(2)
C12 C11 O5 C15 55.4(3)
C7 C6 C5 O4 -177.8(2)
C7 C6 C5 C4 1.9(4)
O4 C5 C4 C3 178.0(2)
C6 C5 C4 C3 -1.7(4)
C9 O1 C1 O2 -169.4(2)
C9 O1 C1 C2 14.1(3)
C7 C2 C1 O2 -164.3(2)
C3 C2 C1 O2 10.5(4)
C7 C2 C1 O1 12.0(4)
C3 C2 C1 O1 -173.2(2)
O5 C11 C10 C9 -57.0(3)
C12 C11 C10 C9 176.6(2)
C5 C4 C3 O3 -180.0(2)
C5 C4 C3 C2 0.7(4)
C7 C2 C3 O3 -179.2(2)
C1 C2 C3 O3 5.9(4)
C7 C2 C3 C4 0.0(4)
C1 C2 C3 C4 -174.8(2)
O6 C14 C13 C12 68.1(2)
C15 C14 C13 C12 -55.6(3)
C1 O1 C9 C8 -46.9(3)
C1 O1 C9 C10 -170.4(2)
C7 C8 C9 O1 53.3(3)
C7 C8 C9 C10 170.9(2)
C11 C10 C9 O1 -150.4(2)
C11 C10 C9 C8 89.1(3)
C14 C13 C12 C11 52.3(3)
O5 C11 C12 C13 -50.5(3)
C10 C11 C12 C13 77.3(3)
C11 O5 C15 C16 176.98(18)
C11 O5 C15 C14 -59.6(2)
O6 C14 C15 O5 -65.5(2)
C13 C14 C15 O5 58.1(3)
O6 C14 C15 C16 53.7(3)
C13 C14 C15 C16 177.4(2)
